data_7132896
loop_
_publ_author_name
'Agou, Tomohiro'
'Kuroiwa, Shunsuke'
'Fukumoto, Hiroki'
'Nabeshima, Tatsuya'

_publ_section_title
;
 Synthesis and optical properties of antimony(V) complexes of a trianionic
 N<sub>2</sub>O<sub>2</sub>-type tetradentate dipyrrin ligand.
;
_journal_issue 34
_journal_name_full 'Chemical communications (Cambridge, England)'
_journal_page_first 4557
_journal_page_last 4560
_journal_paper_doi 10.1039/d4cc00630e
_journal_volume 60
_journal_year 2024
_chemical_formula_moiety 'C46 H55 Cl2 N2 O2 Sb'
_chemical_formula_sum 'C46 H55 Cl2 N2 O2 Sb'
_chemical_formula_weight 860.57
_space_group_crystal_system monoclinic
_space_group_IT_number 9
_space_group_name_Hall 'C -2yc'
_space_group_name_H-M_alt 'C 1 c 1'
_atom_sites_solution_hydrogens geom
_atom_sites_solution_primary dual
_audit_creation_date 2024-02-26
_audit_creation_method
;
Olex2 1.5
(compiled 2023.08.24 svn.re1ec1418 for OlexSys, GUI svn.r6817)
;
_audit_update_record
;
2024-02-27 deposited with the CCDC.	2024-03-22 downloaded from the CCDC.
;
_cell_angle_alpha 90
_cell_angle_beta 100.815(5)
_cell_angle_gamma 90
_cell_formula_units_Z 4
_cell_length_a 20.0826(9)
_cell_length_b 14.1346(5)
_cell_length_c 15.2463(7)
_cell_measurement_reflns_used 15535
_cell_measurement_temperature 173.15
_cell_measurement_theta_max 30.4200
_cell_measurement_theta_min 3.0840
_cell_volume 4250.9(3)
_computing_cell_refinement 'CrysAlisPro 1.171.42.49 (Rigaku OD, 2022)'
_computing_data_collection 'CrysAlisPro 1.171.42.49 (Rigaku OD, 2022)'
_computing_data_reduction 'CrysAlisPro 1.171.42.49 (Rigaku OD, 2022)'
_computing_molecular_graphics 'Olex2 1.5 (Dolomanov et al., 2009)'
_computing_publication_material 'Olex2 1.5 (Dolomanov et al., 2009)'
_computing_structure_refinement 'SHELXL 2018/3 (Sheldrick, 2015)'
_computing_structure_solution 'SHELXT 2018/2 (Sheldrick, 2018)'
_diffrn_ambient_temperature 173.15
_diffrn_detector 'CCD plate'
_diffrn_measured_fraction_theta_full 0.999
_diffrn_measured_fraction_theta_max 0.999
_diffrn_measurement_details
;
List of Runs (angles in degrees, time in seconds):

  # Type    Start    End  Width  t~exp~   \w     \q     \k     \f   Frames
#--------------------------------------------------------------------------
  1  \w   -105.00  75.00   0.50   20.00    --  -15.00  45.00   0.00  360
  2  \w   -105.00  69.00   0.50   20.00    --  -15.00  45.00 270.00  348
  3  \w   -105.00  60.00   0.50   20.00    --  -15.00  45.00  45.00  330
  4  \w   -105.00  51.00   0.50   20.00    --  -15.00  45.00 180.00  312
;
_diffrn_measurement_device 'abstract diffractometer'
_diffrn_measurement_device_type 'dtrek-CrysAlisPro-abstract goniometer imported rigaku-d*trek images'
_diffrn_measurement_method '\w scans'
_diffrn_orient_matrix_type 'CrysAlisPro convention (1999,Acta A55,543-557)'
_diffrn_orient_matrix_UB_11 0.0092870000
_diffrn_orient_matrix_UB_12 0.0465750000
_diffrn_orient_matrix_UB_13 -0.0102270000
_diffrn_orient_matrix_UB_21 -0.0343501000
_diffrn_orient_matrix_UB_22 0.0143118000
_diffrn_orient_matrix_UB_23 -0.0053010000
_diffrn_orient_matrix_UB_31 0.0050739000
_diffrn_orient_matrix_UB_32 0.0119810000
_diffrn_orient_matrix_UB_33 0.0459680000
_diffrn_radiation_monochromator graphite
_diffrn_radiation_probe x-ray
_diffrn_radiation_type 'Mo K\a'
_diffrn_radiation_wavelength 0.71073
_diffrn_reflns_av_R_equivalents 0.1105
_diffrn_reflns_av_unetI/netI 0.0922
_diffrn_reflns_Laue_measured_fraction_full 0.999
_diffrn_reflns_Laue_measured_fraction_max 0.999
_diffrn_reflns_limit_h_max 25
_diffrn_reflns_limit_h_min -25
_diffrn_reflns_limit_k_max 17
_diffrn_reflns_limit_k_min -17
_diffrn_reflns_limit_l_max 19
_diffrn_reflns_limit_l_min -19
_diffrn_reflns_number 30936
_diffrn_reflns_point_group_measured_fraction_full 0.994
_diffrn_reflns_point_group_measured_fraction_max 0.993
_diffrn_reflns_theta_full 25.242
_diffrn_reflns_theta_max 26.369
_diffrn_reflns_theta_min 2.720
_diffrn_source 'fine-focus sealed X-ray tube'
_diffrn_source_type 'Enhance (Mo) X-ray Source'
_exptl_absorpt_coefficient_mu 0.813
_exptl_absorpt_correction_T_max 1.00000
_exptl_absorpt_correction_T_min 0.68062
_exptl_absorpt_correction_type multi-scan
_exptl_absorpt_process_details
;
CrysAlisPro 1.171.42.49 (Rigaku Oxford Diffraction, 2022)
Empirical absorption correction using spherical harmonics,
implemented in SCALE3 ABSPACK scaling algorithm.
;
_exptl_crystal_colour 'metallic dark green'
_exptl_crystal_colour_lustre metallic
_exptl_crystal_colour_modifier dark
_exptl_crystal_colour_primary green
_exptl_crystal_density_diffrn 1.345
_exptl_crystal_description prism
_exptl_crystal_F_000 1784
_exptl_crystal_size_max 0.218
_exptl_crystal_size_mid 0.093
_exptl_crystal_size_min 0.089
_refine_diff_density_max 0.972
_refine_diff_density_min -0.778
_refine_diff_density_rms 0.101
_refine_ls_abs_structure_details
;
 Flack x determined using 2834 quotients [(I+)-(I-)]/[(I+)+(I-)]
 (Parsons, Flack and Wagner, Acta Cryst. B69 (2013) 249-259).
;
_refine_ls_abs_structure_Flack -0.012(14)
_refine_ls_extinction_method none
_refine_ls_goodness_of_fit_ref 1.006
_refine_ls_hydrogen_treatment constr
_refine_ls_matrix_type full
_refine_ls_number_parameters 493
_refine_ls_number_reflns 8642
_refine_ls_number_restraints 2
_refine_ls_restrained_S_all 1.006
_refine_ls_R_factor_all 0.0618
_refine_ls_R_factor_gt 0.0480
_refine_ls_shift/su_max 0.000
_refine_ls_shift/su_mean 0.000
_refine_ls_structure_factor_coef Fsqd
_refine_ls_weighting_details 'w=1/[\s^2^(Fo^2^)+(0.0352P)^2^] where P=(Fo^2^+2Fc^2^)/3'
_refine_ls_weighting_scheme calc
_refine_ls_wR_factor_gt 0.0863
_refine_ls_wR_factor_ref 0.0934
_reflns_Friedel_coverage 0.986
_reflns_Friedel_fraction_full 0.989
_reflns_Friedel_fraction_max 0.987
_reflns_number_gt 7311
_reflns_number_total 8642
_reflns_threshold_expression 'I > 2\s(I)'
_cod_data_source_file d4cc00630e2.cif
_cod_data_source_block v230921a_autored
_cod_depositor_comments 'Adding full bibliography for 7132896--7132898.cif.'
_cod_database_code 7132896
_shelx_shelxl_version_number 2018/3
_chemical_oxdiff_formula 'C11 H10 N O'
_shelx_space_group_comment
;
The symmetry employed for this shelxl refinement is uniquely defined
by the following loop, which should always be used as a source of
symmetry information in preference to the above space-group names.
They are only intended as comments.
;
_olex2_refinement_description
;
1. Fixed Uiso
 At 1.2 times of:
  All C(H) groups
 At 1.5 times of:
  All C(H,H,H) groups
2.a Aromatic/amide H refined with riding coordinates:
 C5(H5), C17(H17), C39(H39), C37(H37), C18(H18), C23(H23), C25(H25), C33(H33),
 C1(H1), C32(H32)
2.b Idealised Me refined as rotating group:
 C13(H13A,H13B,H13C), C27(H27A,H27B,H27C), C42(H42A,H42B,H42C), C29(H29A,H29B,
 H29C), C28(H28A,H28B,H28C), C12(H12A,H12B,H12C), C10(H10A,H10B,H10C), C44(H44A,
 H44B,H44C), C43(H43A,H43B,H43C), C14(H14A,H14B,H14C), C9(H9A,H9B,H9C), C8(H8A,
 H8B,H8C), C48(H48A,H48B,H48C), C47(H47A,H47B,H47C), C46(H46A,H46B,H46C)
;
_olex2_submission_special_instructions 'No special instructions were received'
_oxdiff_exptl_absorpt_empirical_details
;
Empirical correction (ABSPACK) includes:
- Absorption correction using spherical harmonics
- Frame scaling
- Detector area scaling
;
_oxdiff_exptl_absorpt_empirical_full_max 2.632
_oxdiff_exptl_absorpt_empirical_full_min 0.648

loop_
_space_group_symop_operation_xyz
'x, y, z'
'x, -y, z+1/2'
'x+1/2, y+1/2, z'
'x+1/2, -y+1/2, z+1/2'

loop_
_atom_site_label
_atom_site_type_symbol
_atom_site_fract_x
_atom_site_fract_y
_atom_site_fract_z
_atom_site_U_iso_or_equiv
_atom_site_adp_type
_atom_site_occupancy
_atom_site_site_symmetry_order
_atom_site_calc_flag
_atom_site_refinement_flags_posn
_atom_site_refinement_flags_adp
_atom_site_refinement_flags_occupancy
_atom_site_disorder_assembly
_atom_site_disorder_group
Sb49 Sb 0.51213(2) 0.28082(3) 0.50166(3) 0.02253(12) Uani 1 1 d . . . . .
Cl50 Cl 0.60577(11) 0.24274(15) 0.61532(13) 0.0407(5) Uani 1 1 d . . . . .
O53 O 0.5171(3) 0.4130(3) 0.5391(3) 0.0327(13) Uani 1 1 d . . . . .
N30 N 0.5793(3) 0.3052(4) 0.4170(5) 0.0241(14) Uani 1 1 d . . . . .
O52 O 0.4524(3) 0.2587(4) 0.5866(4) 0.0318(14) Uani 1 1 d . . . . .
C35 C 0.5523(3) 0.4863(4) 0.5122(4) 0.0207(15) Uani 1 1 d . . . . .
C3 C 0.4193(3) 0.1773(5) 0.6052(5) 0.0206(16) Uani 1 1 d . . . . .
C4 C 0.4194(4) 0.0944(5) 0.5537(5) 0.0236(15) Uani 1 1 d . . . . .
C36 C 0.5973(3) 0.4779(4) 0.4539(5) 0.0240(16) Uani 1 1 d . . . . .
C31 C 0.6098(3) 0.2354(5) 0.3714(5) 0.0223(15) Uani 1 1 d . . . . .
C34 C 0.6119(4) 0.3895(5) 0.4109(5) 0.0263(16) Uani 1 1 d . . . . .
C5 C 0.3781(4) 0.0175(5) 0.5716(5) 0.0292(17) Uani 1 1 d . . . . .
H5 H 0.375192 -0.037278 0.534989 0.035 Uiso 1 1 calc R U . . .
C40 C 0.5425(3) 0.5748(4) 0.5525(4) 0.0238(15) Uani 1 1 d . . . . .
C20 C 0.5937(4) 0.1393(5) 0.3679(5) 0.0247(16) Uani 1 1 d . . . . .
N15 N 0.5042(3) 0.1422(4) 0.4616(4) 0.0252(14) Uani 1 1 d . . . . .
C21 C 0.6391(4) 0.0759(5) 0.3252(5) 0.0258(16) Uani 1 1 d . . . . .
C17 C 0.4726(4) -0.0115(5) 0.4471(5) 0.0324(18) Uani 1 1 d . . . . .
H17 H 0.449511 -0.069122 0.452961 0.039 Uiso 1 1 calc R U . . .
C39 C 0.5825(4) 0.6510(5) 0.5328(5) 0.0271(16) Uani 1 1 d . . . . .
H39 H 0.577774 0.710198 0.560500 0.033 Uiso 1 1 calc R U . . .
C37 C 0.6345(4) 0.5582(5) 0.4357(5) 0.0276(18) Uani 1 1 d . . . . .
H37 H 0.664539 0.552496 0.394760 0.033 Uiso 1 1 calc R U . . .
C13 C 0.3605(5) 0.3569(6) 0.6859(6) 0.043(2) Uani 1 1 d . . . . .
H13A H 0.367471 0.412979 0.724366 0.065 Uiso 1 1 calc R U . . .
H13B H 0.311831 0.347677 0.664027 0.065 Uiso 1 1 calc R U . . .
H13C H 0.383379 0.365746 0.635150 0.065 Uiso 1 1 calc R U . . .
C16 C 0.4610(4) 0.0766(5) 0.4870(5) 0.0293(17) Uani 1 1 d . . . . .
C2 C 0.3856(4) 0.1810(5) 0.6775(5) 0.0274(17) Uani 1 1 d . . . . .
C22 C 0.6188(4) 0.0415(4) 0.2390(5) 0.0289(17) Uani 1 1 d . . . . .
C18 C 0.5224(4) 0.0011(5) 0.3993(5) 0.0319(17) Uani 1 1 d . . . . .
H18 H 0.540235 -0.046473 0.366228 0.038 Uiso 1 1 calc R U . . .
C41 C 0.4904(4) 0.5877(5) 0.6134(5) 0.0316(18) Uani 1 1 d . . . . .
C23 C 0.6626(4) -0.0164(5) 0.2026(5) 0.0282(16) Uani 1 1 d . . . . .
H23 H 0.648366 -0.040730 0.143956 0.034 Uiso 1 1 calc R U . . .
C26 C 0.7032(4) 0.0539(5) 0.3751(5) 0.0279(17) Uani 1 1 d . . . . .
C25 C 0.7454(4) -0.0047(5) 0.3361(5) 0.0297(16) Uani 1 1 d . . . . .
H25 H 0.788518 -0.021589 0.369700 0.036 Uiso 1 1 calc R U . . .
C6 C 0.3422(4) 0.0203(5) 0.6405(5) 0.0282(17) Uani 1 1 d . . . . .
C38 C 0.6284(4) 0.6449(4) 0.4755(5) 0.0274(16) Uani 1 1 d . . . . .
C33 C 0.6610(4) 0.3743(6) 0.3571(6) 0.037(2) Uani 1 1 d . . . . .
H33 H 0.690028 0.421435 0.340580 0.044 Uiso 1 1 calc R U . . .
C1 C 0.3489(4) 0.1006(5) 0.6937(5) 0.0301(17) Uani 1 1 d . . . . .
H1 H 0.327252 0.101206 0.744003 0.036 Uiso 1 1 calc R U . . .
C27 C 0.5489(4) 0.0611(5) 0.1840(5) 0.041(2) Uani 1 1 d . . . . .
H27A H 0.551187 0.059742 0.120355 0.061 Uiso 1 1 calc R U . . .
H27B H 0.533428 0.123586 0.199551 0.061 Uiso 1 1 calc R U . . .
H27C H 0.517078 0.012694 0.196587 0.061 Uiso 1 1 calc R U . . .
C42 C 0.5077(5) 0.5248(5) 0.6972(5) 0.043(2) Uani 1 1 d . . . . .
H42A H 0.472164 0.531025 0.732913 0.065 Uiso 1 1 calc R U . . .
H42B H 0.551267 0.544693 0.732899 0.065 Uiso 1 1 calc R U . . .
H42C H 0.510827 0.458651 0.679118 0.065 Uiso 1 1 calc R U . . .
C29 C 0.7267(4) 0.0881(6) 0.4690(5) 0.044(2) Uani 1 1 d . . . . .
H29A H 0.757520 0.041406 0.502420 0.066 Uiso 1 1 calc R U . . .
H29B H 0.687417 0.096688 0.497919 0.066 Uiso 1 1 calc R U . . .
H29C H 0.750408 0.148576 0.468083 0.066 Uiso 1 1 calc R U . . .
C11 C 0.3902(4) 0.2685(5) 0.7403(5) 0.0314(17) Uani 1 1 d . . . . .
C24 C 0.7262(4) -0.0393(4) 0.2496(5) 0.0289(17) Uani 1 1 d . . . . .
C19 C 0.5431(4) 0.0959(4) 0.4066(5) 0.0266(16) Uani 1 1 d . . . . .
C28 C 0.7722(5) -0.1062(6) 0.2110(6) 0.046(2) Uani 1 1 d . . . . .
H28A H 0.744774 -0.155755 0.176532 0.068 Uiso 1 1 calc R U . . .
H28B H 0.804551 -0.135244 0.259678 0.068 Uiso 1 1 calc R U . . .
H28C H 0.796852 -0.071016 0.171909 0.068 Uiso 1 1 calc R U . . .
C12 C 0.4635(4) 0.2847(6) 0.7844(5) 0.041(2) Uani 1 1 d . . . . .
H12A H 0.467350 0.344753 0.817113 0.062 Uiso 1 1 calc R U . . .
H12B H 0.491796 0.287077 0.738549 0.062 Uiso 1 1 calc R U . . .
H12C H 0.478830 0.232858 0.825952 0.062 Uiso 1 1 calc R U . . .
C10 C 0.2289(4) -0.0291(6) 0.6691(6) 0.052(2) Uani 1 1 d . . . . .
H10A H 0.207512 -0.001339 0.611809 0.078 Uiso 1 1 calc R U . . .
H10B H 0.232089 0.018745 0.716168 0.078 Uiso 1 1 calc R U . . .
H10C H 0.201489 -0.082450 0.683137 0.078 Uiso 1 1 calc R U . . .
C44 C 0.4193(4) 0.5669(6) 0.5597(6) 0.042(2) Uani 1 1 d . . . . .
H44A H 0.417162 0.501174 0.538887 0.063 Uiso 1 1 calc R U . . .
H44B H 0.409623 0.609532 0.508199 0.063 Uiso 1 1 calc R U . . .
H44C H 0.385579 0.576685 0.597769 0.063 Uiso 1 1 calc R U . . .
C43 C 0.4887(5) 0.6902(5) 0.6480(6) 0.050(2) Uani 1 1 d . . . . .
H43A H 0.457235 0.694145 0.689809 0.075 Uiso 1 1 calc R U . . .
H43B H 0.473537 0.732892 0.597493 0.075 Uiso 1 1 calc R U . . .
H43C H 0.534195 0.708710 0.678486 0.075 Uiso 1 1 calc R U . . .
C45 C 0.6719(4) 0.7301(5) 0.4558(5) 0.0331(18) Uani 1 1 d . . . . .
C14 C 0.3490(5) 0.2547(6) 0.8148(7) 0.054(3) Uani 1 1 d . . . . .
H14A H 0.368435 0.202619 0.853696 0.080 Uiso 1 1 calc R U . . .
H14B H 0.301879 0.239841 0.788137 0.080 Uiso 1 1 calc R U . . .
H14C H 0.350392 0.313002 0.849903 0.080 Uiso 1 1 calc R U . . .
C7 C 0.2995(4) -0.0638(5) 0.6631(5) 0.0383(19) Uani 1 1 d . . . . .
C9 C 0.2926(5) -0.1408(6) 0.5918(7) 0.060(3) Uani 1 1 d . . . . .
H9A H 0.263974 -0.191951 0.607328 0.090 Uiso 1 1 calc R U . . .
H9B H 0.337579 -0.165870 0.588587 0.090 Uiso 1 1 calc R U . . .
H9C H 0.271890 -0.114004 0.533848 0.090 Uiso 1 1 calc R U . . .
Cl51 Cl 0.41898(11) 0.31869(16) 0.38850(14) 0.0433(5) Uani 1 1 d . . . . .
C8 C 0.3339(5) -0.1061(7) 0.7526(7) 0.075(3) Uani 1 1 d . . . . .
H8A H 0.339357 -0.056825 0.798659 0.113 Uiso 1 1 calc R U . . .
H8B H 0.378511 -0.130957 0.747278 0.113 Uiso 1 1 calc R U . . .
H8C H 0.305886 -0.157392 0.769177 0.113 Uiso 1 1 calc R U . . .
C48 C 0.6518(7) 0.7566(8) 0.3580(8) 0.088(4) Uani 1 1 d . . . . .
H48A H 0.605754 0.782615 0.346766 0.131 Uiso 1 1 calc R U . . .
H48B H 0.653193 0.700117 0.321063 0.131 Uiso 1 1 calc R U . . .
H48C H 0.683422 0.804017 0.343022 0.131 Uiso 1 1 calc R U . . .
C47 C 0.6629(7) 0.8155(7) 0.5127(9) 0.097(5) Uani 1 1 d . . . . .
H47A H 0.694607 0.865390 0.502752 0.145 Uiso 1 1 calc R U . . .
H47B H 0.672095 0.797410 0.575912 0.145 Uiso 1 1 calc R U . . .
H47C H 0.616349 0.838988 0.496331 0.145 Uiso 1 1 calc R U . . .
C32 C 0.6601(4) 0.2816(5) 0.3326(6) 0.0311(18) Uani 1 1 d . . . . .
H32 H 0.688107 0.253012 0.296294 0.037 Uiso 1 1 calc R U . . .
C46 C 0.7447(5) 0.7052(6) 0.4727(10) 0.084(4) Uani 1 1 d . . . . .
H46A H 0.752277 0.653280 0.432999 0.125 Uiso 1 1 calc R U . . .
H46B H 0.758868 0.685269 0.534955 0.125 Uiso 1 1 calc R U . . .
H46C H 0.771330 0.760385 0.461171 0.125 Uiso 1 1 calc R U . . .

loop_
_atom_site_aniso_label
_atom_site_aniso_U_11
_atom_site_aniso_U_22
_atom_site_aniso_U_33
_atom_site_aniso_U_23
_atom_site_aniso_U_13
_atom_site_aniso_U_12
Sb49 0.0215(2) 0.02022(19) 0.0271(2) -0.0010(2) 0.00782(16) -0.0026(2)
Cl50 0.0329(12) 0.0491(13) 0.0368(11) -0.0012(10) -0.0016(9) 0.0056(9)
O53 0.052(4) 0.017(2) 0.036(3) -0.006(2) 0.024(3) -0.008(2)
N30 0.026(4) 0.024(3) 0.026(3) 0.000(3) 0.013(3) -0.002(3)
O52 0.035(4) 0.026(2) 0.040(3) -0.010(3) 0.021(3) -0.009(3)
C35 0.019(4) 0.021(3) 0.022(4) 0.002(3) 0.002(3) -0.002(3)
C3 0.013(4) 0.020(4) 0.030(4) -0.001(3) 0.005(3) -0.006(3)
C4 0.022(4) 0.023(4) 0.026(4) 0.001(3) 0.005(3) -0.003(3)
C36 0.022(4) 0.023(3) 0.028(4) -0.002(3) 0.006(3) 0.003(3)
C31 0.012(4) 0.027(4) 0.029(4) -0.004(3) 0.008(3) 0.002(3)
C34 0.029(4) 0.024(4) 0.027(4) -0.001(3) 0.009(3) -0.004(3)
C5 0.020(4) 0.023(4) 0.043(5) -0.001(3) 0.001(3) -0.006(3)
C40 0.023(4) 0.021(3) 0.026(4) -0.001(3) 0.003(3) -0.004(3)
C20 0.024(4) 0.022(4) 0.028(4) -0.004(3) 0.004(3) 0.001(3)
N15 0.011(3) 0.021(3) 0.046(4) 0.004(3) 0.012(3) -0.005(2)
C21 0.033(5) 0.018(3) 0.028(4) -0.005(3) 0.011(4) -0.003(3)
C17 0.036(5) 0.025(4) 0.037(4) -0.005(3) 0.010(4) -0.010(3)
C39 0.025(4) 0.024(3) 0.031(4) -0.001(3) 0.000(3) -0.002(3)
C37 0.030(5) 0.025(4) 0.029(4) 0.004(3) 0.010(4) -0.001(3)
C13 0.034(5) 0.035(5) 0.063(6) -0.013(4) 0.015(5) 0.005(4)
C16 0.028(4) 0.025(4) 0.034(4) 0.001(3) 0.004(3) -0.007(3)
C2 0.026(4) 0.027(4) 0.028(4) 0.005(3) 0.003(3) -0.001(3)
C22 0.036(5) 0.019(3) 0.034(4) -0.002(3) 0.012(4) -0.004(3)
C18 0.037(5) 0.023(4) 0.036(4) -0.008(3) 0.009(4) -0.002(3)
C41 0.042(5) 0.021(4) 0.036(4) -0.006(3) 0.017(4) -0.004(3)
C23 0.033(5) 0.030(4) 0.022(4) -0.003(3) 0.006(3) -0.003(3)
C26 0.027(5) 0.025(4) 0.034(4) -0.008(3) 0.011(4) -0.004(3)
C25 0.022(4) 0.031(4) 0.036(4) 0.003(3) 0.003(3) -0.004(3)
C6 0.026(4) 0.028(4) 0.031(4) 0.006(3) 0.007(4) -0.002(3)
C38 0.027(4) 0.023(4) 0.031(4) 0.005(3) 0.003(3) -0.002(3)
C33 0.036(5) 0.032(4) 0.049(5) -0.002(4) 0.026(4) -0.009(4)
C1 0.030(4) 0.031(4) 0.031(4) 0.003(3) 0.009(4) -0.002(3)
C27 0.038(5) 0.041(4) 0.039(5) -0.005(4) -0.004(4) 0.005(4)
C42 0.051(6) 0.049(5) 0.032(4) 0.000(4) 0.015(4) -0.010(4)
C29 0.033(5) 0.055(5) 0.044(5) -0.011(4) 0.004(4) 0.005(4)
C11 0.027(5) 0.037(4) 0.032(4) -0.007(3) 0.013(4) -0.003(3)
C24 0.038(5) 0.019(3) 0.033(4) -0.002(3) 0.014(4) 0.001(3)
C19 0.023(4) 0.023(3) 0.034(4) -0.004(3) 0.005(3) -0.001(3)
C28 0.050(6) 0.044(5) 0.048(5) -0.008(4) 0.020(4) 0.010(4)
C12 0.040(5) 0.047(5) 0.037(5) -0.009(4) 0.007(4) -0.009(4)
C10 0.038(5) 0.053(5) 0.068(6) -0.004(5) 0.018(5) -0.023(4)
C44 0.026(5) 0.047(5) 0.056(6) 0.001(4) 0.015(4) 0.000(4)
C43 0.062(6) 0.034(4) 0.062(6) -0.013(4) 0.035(5) -0.004(4)
C45 0.029(5) 0.027(4) 0.044(5) 0.002(3) 0.007(4) -0.006(3)
C14 0.059(7) 0.050(5) 0.060(6) -0.012(4) 0.032(5) -0.015(4)
C7 0.031(5) 0.039(4) 0.047(5) 0.007(4) 0.012(4) -0.014(3)
C9 0.068(7) 0.042(5) 0.080(7) -0.009(5) 0.036(6) -0.026(5)
Cl51 0.0315(12) 0.0562(13) 0.0391(12) -0.0012(10) -0.0011(9) 0.0096(10)
C8 0.069(7) 0.068(7) 0.081(7) 0.046(6) -0.006(6) -0.032(5)
C48 0.098(10) 0.077(7) 0.081(8) 0.037(6) -0.002(7) -0.046(7)
C47 0.125(12) 0.058(6) 0.128(11) -0.032(7) 0.076(10) -0.051(7)
C32 0.021(4) 0.034(4) 0.044(5) -0.004(4) 0.021(4) 0.002(3)
C46 0.038(6) 0.050(6) 0.165(13) 0.023(7) 0.024(7) -0.013(4)

loop_
_atom_type_symbol
_atom_type_description
_atom_type_scat_dispersion_real
_atom_type_scat_dispersion_imag
_atom_type_scat_source
C C 0.0033 0.0016 'International Tables Vol C Tables 4.2.6.8 and 6.1.1.4'
H H 0.0000 0.0000 'International Tables Vol C Tables 4.2.6.8 and 6.1.1.4'
Cl Cl 0.1484 0.1585 'International Tables Vol C Tables 4.2.6.8 and 6.1.1.4'
N N 0.0061 0.0033 'International Tables Vol C Tables 4.2.6.8 and 6.1.1.4'
O O 0.0106 0.0060 'International Tables Vol C Tables 4.2.6.8 and 6.1.1.4'
Sb Sb -0.5866 1.5461 'International Tables Vol C Tables 4.2.6.8 and 6.1.1.4'

loop_
_geom_angle_atom_site_label_1
_geom_angle_atom_site_label_2
_geom_angle_atom_site_label_3
_geom_angle
_geom_angle_site_symmetry_1
_geom_angle_site_symmetry_3
_geom_angle_publ_flag
O53 Sb49 Cl50 90.76(17) . . ?
O53 Sb49 N30 91.1(2) . . ?
O53 Sb49 N15 178.5(2) . . ?
O53 Sb49 Cl51 89.26(17) . . ?
N30 Sb49 Cl50 88.4(2) . . ?
N30 Sb49 Cl51 91.5(2) . . ?
O52 Sb49 Cl50 88.88(19) . . ?
O52 Sb49 O53 87.9(2) . . ?
O52 Sb49 N30 177.1(3) . . ?
O52 Sb49 N15 91.3(2) . . ?
O52 Sb49 Cl51 91.15(19) . . ?
N15 Sb49 Cl50 90.41(17) . . ?
N15 Sb49 N30 89.8(2) . . ?
N15 Sb49 Cl51 89.57(18) . . ?
Cl51 Sb49 Cl50 179.97(10) . . ?
C35 O53 Sb49 130.0(4) . . ?
C31 N30 Sb49 125.9(5) . . ?
C34 N30 Sb49 124.4(5) . . ?
C34 N30 C31 108.5(6) . . ?
C3 O52 Sb49 130.4(5) . . ?
O53 C35 C36 124.5(6) . . ?
O53 C35 C40 114.7(5) . . ?
C36 C35 C40 120.7(6) . . ?
O52 C3 C4 121.8(6) . . ?
O52 C3 C2 116.8(6) . . ?
C2 C3 C4 121.4(6) . . ?
C3 C4 C5 117.8(6) . . ?
C3 C4 C16 126.4(6) . . ?
C5 C4 C16 115.7(6) . . ?
C35 C36 C34 124.6(6) . . ?
C35 C36 C37 119.2(6) . . ?
C37 C36 C34 116.1(6) . . ?
N30 C31 C32 106.9(6) . . ?
C20 C31 N30 125.6(6) . . ?
C20 C31 C32 127.5(6) . . ?
N30 C34 C36 124.9(6) . . ?
N30 C34 C33 107.6(6) . . ?
C33 C34 C36 127.5(6) . . ?
C4 C5 H5 119.0 . . ?
C6 C5 C4 122.0(7) . . ?
C6 C5 H5 119.0 . . ?
C35 C40 C41 122.0(6) . . ?
C39 C40 C35 116.7(6) . . ?
C39 C40 C41 121.2(6) . . ?
C31 C20 C21 116.1(6) . . ?
C31 C20 C19 126.0(6) . . ?
C19 C20 C21 117.7(6) . . ?
C16 N15 Sb49 125.3(5) . . ?
C16 N15 C19 107.7(5) . . ?
C19 N15 Sb49 126.9(4) . . ?
C22 C21 C20 121.4(7) . . ?
C22 C21 C26 120.9(6) . . ?
C26 C21 C20 117.7(6) . . ?
C16 C17 H17 125.9 . . ?
C18 C17 H17 125.9 . . ?
C18 C17 C16 108.2(6) . . ?
C40 C39 H39 118.0 . . ?
C38 C39 C40 124.0(6) . . ?
C38 C39 H39 118.0 . . ?
C36 C37 H37 118.9 . . ?
C38 C37 C36 122.2(7) . . ?
C38 C37 H37 118.9 . . ?
H13A C13 H13B 109.5 . . ?
H13A C13 H13C 109.5 . . ?
H13B C13 H13C 109.5 . . ?
C11 C13 H13A 109.5 . . ?
C11 C13 H13B 109.5 . . ?
C11 C13 H13C 109.5 . . ?
N15 C16 C4 123.8(6) . . ?
N15 C16 C17 107.8(6) . . ?
C17 C16 C4 127.7(6) . . ?
C3 C2 C1 117.2(7) . . ?
C3 C2 C11 122.3(6) . . ?
C1 C2 C11 120.5(6) . . ?
C21 C22 C23 119.2(7) . . ?
C21 C22 C27 122.4(6) . . ?
C23 C22 C27 118.3(6) . . ?
C17 C18 H18 125.6 . . ?
C17 C18 C19 108.7(6) . . ?
C19 C18 H18 125.6 . . ?
C40 C41 C42 111.1(6) . . ?
C40 C41 C44 109.0(6) . . ?
C40 C41 C43 112.3(6) . . ?
C42 C41 C43 106.0(6) . . ?
C44 C41 C42 112.0(6) . . ?
C44 C41 C43 106.5(7) . . ?
C22 C23 H23 119.2 . . ?
C24 C23 C22 121.6(6) . . ?
C24 C23 H23 119.2 . . ?
C21 C26 C29 122.6(6) . . ?
C25 C26 C21 118.0(7) . . ?
C25 C26 C29 119.4(7) . . ?
C26 C25 H25 119.0 . . ?
C24 C25 C26 122.0(7) . . ?
C24 C25 H25 119.0 . . ?
C5 C6 C1 117.4(6) . . ?
C5 C6 C7 122.7(7) . . ?
C1 C6 C7 119.8(6) . . ?
C39 C38 C45 122.6(6) . . ?
C37 C38 C39 117.1(6) . . ?
C37 C38 C45 120.3(6) . . ?
C34 C33 H33 125.3 . . ?
C32 C33 C34 109.3(7) . . ?
C32 C33 H33 125.3 . . ?
C2 C1 H1 118.1 . . ?
C6 C1 C2 123.8(7) . . ?
C6 C1 H1 118.1 . . ?
C22 C27 H27A 109.5 . . ?
C22 C27 H27B 109.5 . . ?
C22 C27 H27C 109.5 . . ?
H27A C27 H27B 109.5 . . ?
H27A C27 H27C 109.5 . . ?
H27B C27 H27C 109.5 . . ?
C41 C42 H42A 109.5 . . ?
C41 C42 H42B 109.5 . . ?
C41 C42 H42C 109.5 . . ?
H42A C42 H42B 109.5 . . ?
H42A C42 H42C 109.5 . . ?
H42B C42 H42C 109.5 . . ?
C26 C29 H29A 109.5 . . ?
C26 C29 H29B 109.5 . . ?
C26 C29 H29C 109.5 . . ?
H29A C29 H29B 109.5 . . ?
H29A C29 H29C 109.5 . . ?
H29B C29 H29C 109.5 . . ?
C2 C11 C13 109.7(7) . . ?
C12 C11 C13 111.0(6) . . ?
C12 C11 C2 109.5(6) . . ?
C12 C11 C14 107.8(7) . . ?
C14 C11 C13 106.8(7) . . ?
C14 C11 C2 112.1(6) . . ?
C23 C24 C25 118.3(6) . . ?
C23 C24 C28 121.1(7) . . ?
C25 C24 C28 120.5(7) . . ?
C20 C19 N15 124.8(6) . . ?
C18 C19 C20 127.6(6) . . ?
C18 C19 N15 107.6(6) . . ?
C24 C28 H28A 109.5 . . ?
C24 C28 H28B 109.5 . . ?
C24 C28 H28C 109.5 . . ?
H28A C28 H28B 109.5 . . ?
H28A C28 H28C 109.5 . . ?
H28B C28 H28C 109.5 . . ?
C11 C12 H12A 109.5 . . ?
C11 C12 H12B 109.5 . . ?
C11 C12 H12C 109.5 . . ?
H12A C12 H12B 109.5 . . ?
H12A C12 H12C 109.5 . . ?
H12B C12 H12C 109.5 . . ?
H10A C10 H10B 109.5 . . ?
H10A C10 H10C 109.5 . . ?
H10B C10 H10C 109.5 . . ?
C7 C10 H10A 109.5 . . ?
C7 C10 H10B 109.5 . . ?
C7 C10 H10C 109.5 . . ?
C41 C44 H44A 109.5 . . ?
C41 C44 H44B 109.5 . . ?
C41 C44 H44C 109.5 . . ?
H44A C44 H44B 109.5 . . ?
H44A C44 H44C 109.5 . . ?
H44B C44 H44C 109.5 . . ?
C41 C43 H43A 109.5 . . ?
C41 C43 H43B 109.5 . . ?
C41 C43 H43C 109.5 . . ?
H43A C43 H43B 109.5 . . ?
H43A C43 H43C 109.5 . . ?
H43B C43 H43C 109.5 . . ?
C48 C45 C38 109.0(7) . . ?
C48 C45 C47 109.1(9) . . ?
C47 C45 C38 112.1(7) . . ?
C46 C45 C38 110.9(6) . . ?
C46 C45 C48 107.6(9) . . ?
C46 C45 C47 108.1(9) . . ?
C11 C14 H14A 109.5 . . ?
C11 C14 H14B 109.5 . . ?
C11 C14 H14C 109.5 . . ?
H14A C14 H14B 109.5 . . ?
H14A C14 H14C 109.5 . . ?
H14B C14 H14C 109.5 . . ?
C10 C7 C6 109.2(6) . . ?
C10 C7 C9 108.2(7) . . ?
C10 C7 C8 110.0(7) . . ?
C9 C7 C6 111.7(6) . . ?
C9 C7 C8 108.8(8) . . ?
C8 C7 C6 108.8(6) . . ?
C7 C9 H9A 109.5 . . ?
C7 C9 H9B 109.5 . . ?
C7 C9 H9C 109.5 . . ?
H9A C9 H9B 109.5 . . ?
H9A C9 H9C 109.5 . . ?
H9B C9 H9C 109.5 . . ?
C7 C8 H8A 109.5 . . ?
C7 C8 H8B 109.5 . . ?
C7 C8 H8C 109.5 . . ?
H8A C8 H8B 109.5 . . ?
H8A C8 H8C 109.5 . . ?
H8B C8 H8C 109.5 . . ?
C45 C48 H48A 109.5 . . ?
C45 C48 H48B 109.5 . . ?
C45 C48 H48C 109.5 . . ?
H48A C48 H48B 109.5 . . ?
H48A C48 H48C 109.5 . . ?
H48B C48 H48C 109.5 . . ?
C45 C47 H47A 109.5 . . ?
C45 C47 H47B 109.5 . . ?
C45 C47 H47C 109.5 . . ?
H47A C47 H47B 109.5 . . ?
H47A C47 H47C 109.5 . . ?
H47B C47 H47C 109.5 . . ?
C31 C32 H32 126.2 . . ?
C33 C32 C31 107.5(6) . . ?
C33 C32 H32 126.2 . . ?
C45 C46 H46A 109.5 . . ?
C45 C46 H46B 109.5 . . ?
C45 C46 H46C 109.5 . . ?
H46A C46 H46B 109.5 . . ?
H46A C46 H46C 109.5 . . ?
H46B C46 H46C 109.5 . . ?

loop_
_geom_bond_atom_site_label_1
_geom_bond_atom_site_label_2
_geom_bond_distance
_geom_bond_site_symmetry_2
_geom_bond_publ_flag
Sb49 Cl50 2.368(2) . ?
Sb49 O53 1.951(4) . ?
Sb49 N30 2.063(6) . ?
Sb49 O52 1.948(5) . ?
Sb49 N15 2.050(5) . ?
Sb49 Cl51 2.356(2) . ?
O53 C35 1.359(7) . ?
N30 C31 1.411(9) . ?
N30 C34 1.371(9) . ?
O52 C3 1.384(9) . ?
C35 C36 1.388(9) . ?
C35 C40 1.423(9) . ?
C3 C4 1.410(9) . ?
C3 C2 1.399(10) . ?
C4 C5 1.423(9) . ?
C4 C16 1.453(10) . ?
C36 C34 1.466(9) . ?
C36 C37 1.415(9) . ?
C31 C20 1.395(9) . ?
C31 C32 1.423(10) . ?
C34 C33 1.411(10) . ?
C5 H5 0.9500 . ?
C5 C6 1.382(10) . ?
C40 C39 1.410(9) . ?
C40 C41 1.535(10) . ?
C20 C21 1.510(10) . ?
C20 C19 1.409(10) . ?
N15 C16 1.375(8) . ?
N15 C19 1.409(8) . ?
C21 C22 1.389(10) . ?
C21 C26 1.401(11) . ?
C17 H17 0.9500 . ?
C17 C16 1.425(10) . ?
C17 C18 1.354(10) . ?
C39 H39 0.9500 . ?
C39 C38 1.386(9) . ?
C37 H37 0.9500 . ?
C37 C38 1.382(9) . ?
C13 H13A 0.9800 . ?
C13 H13B 0.9800 . ?
C13 H13C 0.9800 . ?
C13 C11 1.556(11) . ?
C2 C1 1.402(9) . ?
C2 C11 1.556(10) . ?
C22 C23 1.391(9) . ?
C22 C27 1.519(11) . ?
C18 H18 0.9500 . ?
C18 C19 1.401(9) . ?
C41 C42 1.542(10) . ?
C41 C44 1.537(11) . ?
C41 C43 1.544(10) . ?
C23 H23 0.9500 . ?
C23 C24 1.382(10) . ?
C26 C25 1.396(10) . ?
C26 C29 1.501(10) . ?
C25 H25 0.9500 . ?
C25 C24 1.391(9) . ?
C6 C1 1.388(10) . ?
C6 C7 1.542(10) . ?
C38 C45 1.550(9) . ?
C33 H33 0.9500 . ?
C33 C32 1.362(10) . ?
C1 H1 0.9500 . ?
C27 H27A 0.9800 . ?
C27 H27B 0.9800 . ?
C27 H27C 0.9800 . ?
C42 H42A 0.9800 . ?
C42 H42B 0.9800 . ?
C42 H42C 0.9800 . ?
C29 H29A 0.9800 . ?
C29 H29B 0.9800 . ?
C29 H29C 0.9800 . ?
C11 C12 1.517(12) . ?
C11 C14 1.537(11) . ?
C24 C28 1.515(10) . ?
C28 H28A 0.9800 . ?
C28 H28B 0.9800 . ?
C28 H28C 0.9800 . ?
C12 H12A 0.9800 . ?
C12 H12B 0.9800 . ?
C12 H12C 0.9800 . ?
C10 H10A 0.9800 . ?
C10 H10B 0.9800 . ?
C10 H10C 0.9800 . ?
C10 C7 1.519(11) . ?
C44 H44A 0.9800 . ?
C44 H44B 0.9800 . ?
C44 H44C 0.9800 . ?
C43 H43A 0.9800 . ?
C43 H43B 0.9800 . ?
C43 H43C 0.9800 . ?
C45 C48 1.517(13) . ?
C45 C47 1.518(12) . ?
C45 C46 1.479(13) . ?
C14 H14A 0.9800 . ?
C14 H14B 0.9800 . ?
C14 H14C 0.9800 . ?
C7 C9 1.525(11) . ?
C7 C8 1.531(12) . ?
C9 H9A 0.9800 . ?
C9 H9B 0.9800 . ?
C9 H9C 0.9800 . ?
C8 H8A 0.9800 . ?
C8 H8B 0.9800 . ?
C8 H8C 0.9800 . ?
C48 H48A 0.9800 . ?
C48 H48B 0.9800 . ?
C48 H48C 0.9800 . ?
C47 H47A 0.9800 . ?
C47 H47B 0.9800 . ?
C47 H47C 0.9800 . ?
C32 H32 0.9500 . ?
C46 H46A 0.9800 . ?
C46 H46B 0.9800 . ?
C46 H46C 0.9800 . ?

loop_
_geom_torsion_atom_site_label_1
_geom_torsion_atom_site_label_2
_geom_torsion_atom_site_label_3
_geom_torsion_atom_site_label_4
_geom_torsion
_geom_torsion_site_symmetry_1
_geom_torsion_site_symmetry_2
_geom_torsion_site_symmetry_3
_geom_torsion_site_symmetry_4
_geom_torsion_publ_flag
Sb49 O53 C35 C36 -4.9(10) . . . . ?
Sb49 O53 C35 C40 178.3(5) . . . . ?
Sb49 N30 C31 C20 7.8(11) . . . . ?
Sb49 N30 C31 C32 -170.8(5) . . . . ?
Sb49 N30 C34 C36 -8.7(11) . . . . ?
Sb49 N30 C34 C33 170.9(6) . . . . ?
Sb49 O52 C3 C4 -7.0(11) . . . . ?
Sb49 O52 C3 C2 173.0(5) . . . . ?
Sb49 N15 C16 C4 -6.7(10) . . . . ?
Sb49 N15 C16 C17 -178.2(5) . . . . ?
Sb49 N15 C19 C20 -1.6(10) . . . . ?
Sb49 N15 C19 C18 177.9(5) . . . . ?
O53 C35 C36 C34 1.9(11) . . . . ?
O53 C35 C36 C37 -175.6(7) . . . . ?
O53 C35 C40 C39 174.4(6) . . . . ?
O53 C35 C40 C41 -6.3(9) . . . . ?
N30 C31 C20 C21 -172.3(7) . . . . ?
N30 C31 C20 C19 2.2(12) . . . . ?
N30 C31 C32 C33 2.0(10) . . . . ?
N30 C34 C33 C32 -1.8(10) . . . . ?
O52 C3 C4 C5 -173.4(6) . . . . ?
O52 C3 C4 C16 10.7(12) . . . . ?
O52 C3 C2 C1 176.5(6) . . . . ?
O52 C3 C2 C11 -5.7(11) . . . . ?
C35 C36 C34 N30 5.4(11) . . . . ?
C35 C36 C34 C33 -174.3(8) . . . . ?
C35 C36 C37 C38 1.3(11) . . . . ?
C35 C40 C39 C38 2.0(10) . . . . ?
C35 C40 C41 C42 62.2(9) . . . . ?
C35 C40 C41 C44 -61.6(9) . . . . ?
C35 C40 C41 C43 -179.3(7) . . . . ?
C3 C4 C5 C6 -4.2(11) . . . . ?
C3 C4 C16 N15 -3.5(12) . . . . ?
C3 C4 C16 C17 166.2(7) . . . . ?
C3 C2 C1 C6 -2.5(11) . . . . ?
C3 C2 C11 C13 61.8(9) . . . . ?
C3 C2 C11 C12 -60.2(9) . . . . ?
C3 C2 C11 C14 -179.7(8) . . . . ?
C4 C3 C2 C1 -3.4(11) . . . . ?
C4 C3 C2 C11 174.3(7) . . . . ?
C4 C5 C6 C1 -1.4(11) . . . . ?
C4 C5 C6 C7 -177.5(7) . . . . ?
C36 C35 C40 C39 -2.5(10) . . . . ?
C36 C35 C40 C41 176.8(6) . . . . ?
C36 C34 C33 C32 177.9(8) . . . . ?
C36 C37 C38 C39 -1.8(11) . . . . ?
C36 C37 C38 C45 178.0(7) . . . . ?
C31 N30 C34 C36 -176.6(7) . . . . ?
C31 N30 C34 C33 3.1(9) . . . . ?
C31 C20 C21 C22 -103.1(8) . . . . ?
C31 C20 C21 C26 76.1(9) . . . . ?
C31 C20 C19 N15 -5.5(12) . . . . ?
C31 C20 C19 C18 175.1(8) . . . . ?
C34 N30 C31 C20 175.4(7) . . . . ?
C34 N30 C31 C32 -3.2(9) . . . . ?
C34 C36 C37 C38 -176.5(7) . . . . ?
C34 C33 C32 C31 -0.2(10) . . . . ?
C5 C4 C16 N15 -179.6(7) . . . . ?
C5 C4 C16 C17 -9.8(11) . . . . ?
C5 C6 C1 C2 4.9(11) . . . . ?
C5 C6 C7 C10 -129.3(8) . . . . ?
C5 C6 C7 C9 -9.6(11) . . . . ?
C5 C6 C7 C8 110.5(9) . . . . ?
C40 C35 C36 C34 178.5(7) . . . . ?
C40 C35 C36 C37 1.0(10) . . . . ?
C40 C39 C38 C37 0.2(10) . . . . ?
C40 C39 C38 C45 -179.7(7) . . . . ?
C20 C31 C32 C33 -176.5(8) . . . . ?
C20 C21 C22 C23 179.8(6) . . . . ?
C20 C21 C22 C27 -3.0(10) . . . . ?
C20 C21 C26 C25 179.9(6) . . . . ?
C20 C21 C26 C29 2.0(11) . . . . ?
C21 C20 C19 N15 168.9(6) . . . . ?
C21 C20 C19 C18 -10.5(11) . . . . ?
C21 C22 C23 C24 -1.0(10) . . . . ?
C21 C26 C25 C24 1.6(11) . . . . ?
C17 C18 C19 C20 179.7(7) . . . . ?
C17 C18 C19 N15 0.2(9) . . . . ?
C39 C40 C41 C42 -118.6(7) . . . . ?
C39 C40 C41 C44 117.6(7) . . . . ?
C39 C40 C41 C43 -0.1(10) . . . . ?
C39 C38 C45 C48 -115.5(9) . . . . ?
C39 C38 C45 C47 5.5(11) . . . . ?
C39 C38 C45 C46 126.3(9) . . . . ?
C37 C36 C34 N30 -177.0(7) . . . . ?
C37 C36 C34 C33 3.4(11) . . . . ?
C37 C38 C45 C48 64.7(10) . . . . ?
C37 C38 C45 C47 -174.4(9) . . . . ?
C37 C38 C45 C46 -53.5(11) . . . . ?
C16 C4 C5 C6 172.3(7) . . . . ?
C16 N15 C19 C20 -179.4(7) . . . . ?
C16 N15 C19 C18 0.1(8) . . . . ?
C16 C17 C18 C19 -0.4(9) . . . . ?
C2 C3 C4 C5 6.6(11) . . . . ?
C2 C3 C4 C16 -169.4(7) . . . . ?
C22 C21 C26 C25 -1.0(10) . . . . ?
C22 C21 C26 C29 -178.8(7) . . . . ?
C22 C23 C24 C25 1.5(10) . . . . ?
C22 C23 C24 C28 177.0(7) . . . . ?
C18 C17 C16 C4 -170.6(7) . . . . ?
C18 C17 C16 N15 0.5(9) . . . . ?
C41 C40 C39 C38 -177.3(7) . . . . ?
C26 C21 C22 C23 0.7(10) . . . . ?
C26 C21 C22 C27 177.9(7) . . . . ?
C26 C25 C24 C23 -1.8(10) . . . . ?
C26 C25 C24 C28 -177.3(7) . . . . ?
C1 C2 C11 C13 -120.5(8) . . . . ?
C1 C2 C11 C12 117.5(8) . . . . ?
C1 C2 C11 C14 -2.0(11) . . . . ?
C1 C6 C7 C10 54.6(10) . . . . ?
C1 C6 C7 C9 174.3(8) . . . . ?
C1 C6 C7 C8 -65.5(10) . . . . ?
C27 C22 C23 C24 -178.3(6) . . . . ?
C29 C26 C25 C24 179.5(7) . . . . ?
C11 C2 C1 C6 179.7(7) . . . . ?
C19 C20 C21 C22 82.0(9) . . . . ?
C19 C20 C21 C26 -98.9(8) . . . . ?
C19 N15 C16 C4 171.2(6) . . . . ?
C19 N15 C16 C17 -0.4(8) . . . . ?
C7 C6 C1 C2 -178.9(7) . . . . ?
C32 C31 C20 C21 6.0(12) . . . . ?
C32 C31 C20 C19 -179.6(8) . . . . ?
